data_4081883
loop_
_publ_author_name
'Freitag, Sarah'
'Krebs, Kilian M.'
'Henning, Jens'
'Hirdler, Janina'
'Schubert, Hartmut'
'Wesemann, Lars'

_publ_section_title
;
 Stannylene-Based Lewis Pairs
;
_journal_issue 22
_journal_name_full Organometallics
_journal_page_first 6785
_journal_paper_doi 10.1021/om400736e
_journal_volume 32
_journal_year 2013
_chemical_formula_moiety 'C54 H71 P Sn, C6 H6'
_chemical_formula_sum 'C60 H77 P Sn'
_chemical_formula_weight 947.88
_chemical_name_systematic
; 
 ? 
;
_space_group_IT_number 14
_space_group_name_Hall '-P 2yn'
_space_group_name_H-M_alt 'P 1 21/n 1'
_symmetry_cell_setting monoclinic
_symmetry_space_group_name_Hall '-P 2yn'
_symmetry_space_group_name_H-M 'P 1 21/n 1'
_atom_sites_solution_hydrogens geom
_atom_sites_solution_primary direct
_atom_sites_solution_secondary difmap
_audit_creation_method SHELXL-97
_cell_angle_alpha 90.00
_cell_angle_beta 113.058(6)
_cell_angle_gamma 90.00
_cell_formula_units_Z 4
_cell_length_a 19.074(2)
_cell_length_b 14.6578(17)
_cell_length_c 19.653(2)
_cell_measurement_reflns_used 366
_cell_measurement_temperature 100.(2)
_cell_measurement_theta_max 22.7204
_cell_measurement_theta_min 2.5433
_cell_volume 5055.7(10)
_computing_cell_refinement 'APEX2 v2011.8--0 (Bruker AXS)'
_computing_data_collection 'Bruker APEX2'
_computing_data_reduction 'SAINT V7.68A (Bruker AXS, 2009)'
_computing_structure_refinement 'SHELXL-97 (Sheldrick, 2008)'
_computing_structure_solution 'SHELXS-97 (Sheldrick, 2008)'
_diffrn_ambient_temperature 100(2)
_diffrn_measured_fraction_theta_full 0.992
_diffrn_measured_fraction_theta_max 0.992
_diffrn_measurement_device_type 'Bruker APEX--II CCD'
_diffrn_measurement_method '\f and \w scans'
_diffrn_radiation_monochromator graphite
_diffrn_radiation_source 'fine-focus sealed tube'
_diffrn_radiation_type MoK\a
_diffrn_radiation_wavelength 0.71073
_diffrn_reflns_av_R_equivalents 0.0358
_diffrn_reflns_av_sigmaI/netI 0.0275
_diffrn_reflns_limit_h_max 24
_diffrn_reflns_limit_h_min -22
_diffrn_reflns_limit_k_max 18
_diffrn_reflns_limit_k_min -19
_diffrn_reflns_limit_l_max 25
_diffrn_reflns_limit_l_min -25
_diffrn_reflns_number 78406
_diffrn_reflns_theta_full 27.67
_diffrn_reflns_theta_max 27.67
_diffrn_reflns_theta_min 1.79
_exptl_absorpt_coefficient_mu 0.574
_exptl_absorpt_correction_T_max 0.9560
_exptl_absorpt_correction_T_min 0.9275
_exptl_absorpt_correction_type numerical
_exptl_absorpt_process_details 'SADABS V2008/1 (Bruker AXS)'
_exptl_crystal_colour yellow
_exptl_crystal_density_diffrn 1.245
_exptl_crystal_density_method 'not measured'
_exptl_crystal_description block
_exptl_crystal_F_000 2008
_exptl_crystal_size_max 0.13
_exptl_crystal_size_mid 0.11
_exptl_crystal_size_min 0.08
_refine_diff_density_max 3.096
_refine_diff_density_min -0.616
_refine_diff_density_rms 0.078
_refine_ls_extinction_method none
_refine_ls_goodness_of_fit_ref 1.040
_refine_ls_hydrogen_treatment constr
_refine_ls_matrix_type full
_refine_ls_number_parameters 627
_refine_ls_number_reflns 11709
_refine_ls_number_restraints 36
_refine_ls_restrained_S_all 1.039
_refine_ls_R_factor_all 0.0517
_refine_ls_R_factor_gt 0.0371
_refine_ls_shift/su_max 0.002
_refine_ls_shift/su_mean 0.000
_refine_ls_structure_factor_coef Fsqd
_refine_ls_weighting_details 'calc w=1/[\s^2^(Fo^2^)+(0.0464P)^2^+6.4803P] where P=(Fo^2^+2Fc^2^)/3'
_refine_ls_weighting_scheme calc
_refine_ls_wR_factor_gt 0.0900
_refine_ls_wR_factor_ref 0.0969
_reflns_number_gt 9587
_reflns_number_total 11709
_reflns_threshold_expression >2sigma(I)
_cod_data_source_file om400736e_si_002.cif
_cod_data_source_block compound1
_cod_original_cell_volume 5055.8(10)
_cod_database_code 4081883
_computing_bruker_data_scaling 'SADABS V2008/1 (Bruker AXS)'

loop_
_symmetry_equiv_pos_as_xyz
'x, y, z'
'-x+1/2, y+1/2, -z+1/2'
'-x, -y, -z'
'x-1/2, -y-1/2, z-1/2'

loop_
_atom_site_label
_atom_site_type_symbol
_atom_site_fract_x
_atom_site_fract_y
_atom_site_fract_z
_atom_site_U_iso_or_equiv
_atom_site_adp_type
_atom_site_occupancy
_atom_site_symmetry_multiplicity
_atom_site_calc_flag
_atom_site_refinement_flags
_atom_site_disorder_assembly
_atom_site_disorder_group
Sn1 Sn 0.874195(9) 0.177829(11) 0.698641(8) 0.01811(6) Uani 1 1 d . . .
P1 P 0.88374(3) 0.04742(4) 0.61029(3) 0.01714(12) Uani 1 1 d . . .
C1 C 0.86208(13) 0.25510(16) 0.59642(13) 0.0201(5) Uani 1 1 d . . .
C2 C 0.84740(15) 0.34805(17) 0.58847(14) 0.0249(5) Uani 1 1 d . . .
H2 H 0.8514 0.3818 0.6311 0.030 Uiso 1 1 calc R . .
C3 C 0.82681(15) 0.39595(17) 0.52064(14) 0.0284(6) Uani 1 1 d . . .
H3 H 0.8185 0.4600 0.5190 0.034 Uiso 1 1 calc R . .
C4 C 0.81907(14) 0.34999(18) 0.45800(14) 0.0249(5) Uani 1 1 d . . .
C5 C 0.83036(13) 0.25467(16) 0.46328(13) 0.0195(5) Uani 1 1 d . . .
C6 C 0.81286(13) 0.21358(17) 0.39403(13) 0.0203(5) Uani 1 1 d . . .
C7 C 0.81654(14) 0.12059(18) 0.39021(13) 0.0239(5) Uani 1 1 d . . .
H7 H 0.8040 0.0910 0.3439 0.029 Uiso 1 1 calc R . .
C8 C 0.83942(14) 0.06921(17) 0.45656(13) 0.0232(5) Uani 1 1 d . . .
H8 H 0.8422 0.0047 0.4541 0.028 Uiso 1 1 calc R . .
C9 C 0.85775(13) 0.11010(16) 0.52469(13) 0.0184(5) Uani 1 1 d . . .
C10 C 0.85193(13) 0.20677(16) 0.53023(13) 0.0180(5) Uani 1 1 d . . .
C11 C 0.79683(17) 0.37774(18) 0.37749(14) 0.0306(6) Uani 1 1 d . . .
H11A H 0.8373 0.4153 0.3717 0.037 Uiso 1 1 calc R . .
H11B H 0.7487 0.4130 0.3594 0.037 Uiso 1 1 calc R . .
C12 C 0.78674(16) 0.28631(18) 0.33483(14) 0.0275(6) Uani 1 1 d . . .
H12A H 0.7327 0.2769 0.3015 0.033 Uiso 1 1 calc R . .
H12B H 0.8182 0.2855 0.3050 0.033 Uiso 1 1 calc R . .
C13 C 0.99657(12) 0.18771(15) 0.78174(12) 0.0149(4) Uani 1 1 d . A .
C14 C 1.02746(13) 0.12035(15) 0.83827(12) 0.0159(4) Uani 1 1 d . . .
C15 C 1.09173(13) 0.14012(16) 0.90178(13) 0.0188(5) Uani 1 1 d . A .
H15 H 1.1094 0.0962 0.9404 0.023 Uiso 1 1 calc R . .
C16 C 1.13067(13) 0.22226(16) 0.91016(13) 0.0193(5) Uani 1 1 d . . .
H16 H 1.1758 0.2332 0.9527 0.023 Uiso 1 1 calc R A .
C17 C 1.10247(13) 0.28765(16) 0.85549(13) 0.0183(5) Uani 1 1 d . A .
H17 H 1.1292 0.3435 0.8599 0.022 Uiso 1 1 calc R . .
C18 C 1.03486(13) 0.27244(15) 0.79354(12) 0.0154(4) Uani 1 1 d . . .
C34 C 1.00321(13) 0.35773(15) 0.74876(12) 0.0175(4) Uani 1 1 d . A .
C35 C 1.02536(14) 0.38644(16) 0.69190(13) 0.0211(5) Uani 1 1 d . . .
C36 C 1.00388(16) 0.47398(18) 0.66200(15) 0.0303(6) Uani 1 1 d . A .
H36 H 1.0183 0.4934 0.6232 0.036 Uiso 1 1 calc R . .
C37 C 0.96249(16) 0.53319(17) 0.68690(16) 0.0328(6) Uani 1 1 d . . .
C38 C 0.93873(15) 0.50250(18) 0.74075(16) 0.0302(6) Uani 1 1 d . A .
H38 H 0.9083 0.5412 0.7569 0.036 Uiso 1 1 calc R . .
C39 C 0.95837(14) 0.41547(16) 0.77225(14) 0.0215(5) Uani 1 1 d . . .
C40 C 1.07494(15) 0.32749(17) 0.66531(13) 0.0233(5) Uani 1 1 d . A .
H40 H 1.0776 0.2652 0.6869 0.028 Uiso 1 1 calc R . .
C41 C 1.15601(15) 0.36564(18) 0.69282(15) 0.0287(6) Uani 1 1 d . . .
H41A H 1.1879 0.3253 0.6771 0.043 Uiso 1 1 calc R A .
H41B H 1.1771 0.3694 0.7469 0.043 Uiso 1 1 calc R . .
H41C H 1.1550 0.4266 0.6720 0.043 Uiso 1 1 calc R . .
C42 C 1.04246(17) 0.3179(2) 0.58083(15) 0.0361(7) Uani 1 1 d . . .
H42A H 0.9895 0.2969 0.5633 0.054 Uiso 1 1 calc R A .
H42B H 1.0728 0.2735 0.5668 0.054 Uiso 1 1 calc R . .
H42C H 1.0443 0.3771 0.5585 0.054 Uiso 1 1 calc R . .
C43 C 0.9450(2) 0.6316(2) 0.65901(19) 0.0470(9) Uani 1 1 d . A .
H43 H 0.9315 0.6639 0.6971 0.056 Uiso 1 1 calc R . .
C44 C 1.0109(2) 0.6800(3) 0.6575(3) 0.101(2) Uani 1 1 d . . .
H44A H 1.0231 0.6571 0.6165 0.152 Uiso 1 1 calc R A .
H44B H 1.0546 0.6702 0.7043 0.152 Uiso 1 1 calc R . .
H44C H 0.9996 0.7454 0.6507 0.152 Uiso 1 1 calc R . .
C45 C 0.87508(18) 0.6383(2) 0.58862(18) 0.0415(7) Uani 1 1 d . . .
H45A H 0.8853 0.6104 0.5481 0.062 Uiso 1 1 calc R A .
H45B H 0.8616 0.7026 0.5772 0.062 Uiso 1 1 calc R . .
H45C H 0.8328 0.6063 0.5946 0.062 Uiso 1 1 calc R . .
C46 C 0.93272(15) 0.38870(18) 0.83386(15) 0.0278(6) Uani 1 1 d . A .
H46 H 0.9483 0.3239 0.8474 0.033 Uiso 1 1 calc R . .
C47 C 0.97144(18) 0.4466(2) 0.90286(17) 0.0375(7) Uani 1 1 d . . .
H47A H 0.9572 0.5107 0.8913 0.056 Uiso 1 1 calc R A .
H47B H 1.0268 0.4403 0.9199 0.056 Uiso 1 1 calc R . .
H47C H 0.9552 0.4260 0.9419 0.056 Uiso 1 1 calc R . .
C48 C 0.84593(18) 0.3934(2) 0.8080(2) 0.0465(8) Uani 1 1 d . . .
H48A H 0.8293 0.4571 0.7981 0.070 Uiso 1 1 calc R A .
H48B H 0.8308 0.3688 0.8466 0.070 Uiso 1 1 calc R . .
H48C H 0.8221 0.3574 0.7627 0.070 Uiso 1 1 calc R . .
C49 C 0.97417(13) -0.01168(16) 0.62773(13) 0.0199(5) Uani 1 1 d . . .
H49 H 0.9882 -0.0454 0.6755 0.024 Uiso 1 1 calc R . .
C50 C 0.97108(15) -0.08165(16) 0.56886(14) 0.0239(5) Uani 1 1 d . . .
H50A H 0.9597 -0.0505 0.5216 0.036 Uiso 1 1 calc R . .
H50B H 0.9312 -0.1266 0.5633 0.036 Uiso 1 1 calc R . .
H50C H 1.0204 -0.1126 0.5840 0.036 Uiso 1 1 calc R . .
C51 C 1.03655(14) 0.05975(17) 0.63895(14) 0.0237(5) Uani 1 1 d . . .
H51A H 1.0855 0.0289 0.6506 0.036 Uiso 1 1 calc R . .
H51B H 1.0401 0.1003 0.6798 0.036 Uiso 1 1 calc R . .
H51C H 1.0238 0.0956 0.5936 0.036 Uiso 1 1 calc R . .
C52 C 0.80972(14) -0.04073(17) 0.58889(14) 0.0224(5) Uani 1 1 d . . .
H52 H 0.8082 -0.0752 0.5444 0.027 Uiso 1 1 calc R . .
C53 C 0.82833(16) -0.10786(18) 0.65287(15) 0.0293(6) Uani 1 1 d . . .
H53A H 0.7896 -0.1560 0.6393 0.044 Uiso 1 1 calc R . .
H53B H 0.8289 -0.0756 0.6967 0.044 Uiso 1 1 calc R . .
H53C H 0.8785 -0.1351 0.6637 0.044 Uiso 1 1 calc R . .
C54 C 0.73219(14) 0.00542(19) 0.56971(15) 0.0279(6) Uani 1 1 d . . .
H54A H 0.7227 0.0481 0.5286 0.042 Uiso 1 1 calc R . .
H54B H 0.7323 0.0388 0.6130 0.042 Uiso 1 1 calc R . .
H54C H 0.6921 -0.0411 0.5553 0.042 Uiso 1 1 calc R . .
C100 C 0.9964(2) 0.02492(17) 0.8373(3) 0.0154(5) Uani 0.856(4) 1 d PD A 1
C101 C 1.03727(18) -0.05237(18) 0.83010(19) 0.0179(6) Uani 0.856(4) 1 d PD A 1
C102 C 1.00986(19) -0.13973(18) 0.83485(17) 0.0209(6) Uani 0.856(4) 1 d PD A 1
H102 H 1.0373 -0.1912 0.8292 0.025 Uiso 0.856(4) 1 calc PR A 1
C103 C 0.94437(19) -0.15377(19) 0.84743(16) 0.0216(7) Uani 0.856(4) 1 d PD A 1
C104 C 0.90565(18) -0.0775(2) 0.85683(17) 0.0208(6) Uani 0.856(4) 1 d PD A 1
H104 H 0.8607 -0.0861 0.8660 0.025 Uiso 0.856(4) 1 calc PR A 1
C105 C 0.93071(17) 0.01174(19) 0.85326(18) 0.0174(6) Uani 0.856(4) 1 d PD A 1
C106 C 1.11583(18) -0.0465(2) 0.82626(16) 0.0203(6) Uani 0.856(4) 1 d PD A 1
H106 H 1.1224 0.0161 0.8094 0.024 Uiso 0.856(4) 1 calc PR A 1
C107 C 1.17892(19) -0.0631(3) 0.9036(2) 0.0262(7) Uani 0.856(4) 1 d PD A 1
H10A H 1.2287 -0.0641 0.8998 0.039 Uiso 0.856(4) 1 calc PR A 1
H10B H 1.1701 -0.1217 0.9228 0.039 Uiso 0.856(4) 1 calc PR A 1
H10C H 1.1780 -0.0140 0.9371 0.039 Uiso 0.856(4) 1 calc PR A 1
C108 C 1.1288(2) -0.1165(2) 0.77417(17) 0.0267(7) Uani 0.856(4) 1 d PD A 1
H10D H 1.0862 -0.1141 0.7258 0.040 Uiso 0.856(4) 1 calc PR A 1
H10E H 1.1321 -0.1778 0.7951 0.040 Uiso 0.856(4) 1 calc PR A 1
H10F H 1.1764 -0.1024 0.7684 0.040 Uiso 0.856(4) 1 calc PR A 1
C109 C 0.91873(19) -0.2514(2) 0.85402(18) 0.0275(7) Uani 0.856(4) 1 d PD A 1
H109 H 0.9546 -0.2920 0.8423 0.033 Uiso 0.856(4) 1 calc PR A 1
C110 C 0.9293(4) -0.2748(3) 0.9313(2) 0.0701(18) Uani 0.856(4) 1 d PD A 1
H11C H 0.9026 -0.2299 0.9494 0.105 Uiso 0.856(4) 1 calc PR A 1
H11D H 0.9837 -0.2741 0.9631 0.105 Uiso 0.856(4) 1 calc PR A 1
H11E H 0.9085 -0.3357 0.9322 0.105 Uiso 0.856(4) 1 calc PR A 1
C111 C 0.8433(3) -0.2736(3) 0.7996(3) 0.0611(15) Uani 0.856(4) 1 d PD A 1
H11F H 0.8404 -0.2581 0.7501 0.092 Uiso 0.856(4) 1 calc PR A 1
H11G H 0.8049 -0.2387 0.8102 0.092 Uiso 0.856(4) 1 calc PR A 1
H11H H 0.8338 -0.3390 0.8019 0.092 Uiso 0.856(4) 1 calc PR A 1
C112 C 0.89274(17) 0.0905(2) 0.87603(17) 0.0199(6) Uani 0.856(4) 1 d PD A 1
H112 H 0.9053 0.1481 0.8560 0.024 Uiso 0.856(4) 1 calc PR A 1
C113 C 0.9261(2) 0.0973(2) 0.96031(19) 0.0322(9) Uani 0.856(4) 1 d PD A 1
H11I H 0.9815 0.1052 0.9784 0.048 Uiso 0.856(4) 1 calc PR A 1
H11J H 0.9146 0.0414 0.9812 0.048 Uiso 0.856(4) 1 calc PR A 1
H11K H 0.9037 0.1498 0.9754 0.048 Uiso 0.856(4) 1 calc PR A 1
C114 C 0.80533(18) 0.0824(3) 0.8470(2) 0.0330(8) Uani 0.856(4) 1 d PD A 1
H11L H 0.7845 0.0731 0.7933 0.049 Uiso 0.856(4) 1 calc PR A 1
H11M H 0.7842 0.1386 0.8584 0.049 Uiso 0.856(4) 1 calc PR A 1
H11N H 0.7917 0.0305 0.8708 0.049 Uiso 0.856(4) 1 calc PR A 1
C900 C 0.8629(2) 0.3816(3) 0.1020(2) 0.0564(10) Uani 1 1 d . . .
H900 H 0.9053 0.3914 0.0889 0.068 Uiso 1 1 calc R . .
C901 C 0.8066(2) 0.3177(2) 0.06301(19) 0.0459(8) Uani 1 1 d . . .
H901 H 0.8106 0.2841 0.0234 0.055 Uiso 1 1 calc R . .
C902 C 0.74603(17) 0.30415(18) 0.08219(16) 0.0330(6) Uani 1 1 d . . .
H902 H 0.7080 0.2608 0.0559 0.040 Uiso 1 1 calc R . .
C903 C 0.73958(19) 0.3528(2) 0.13935(17) 0.0382(7) Uani 1 1 d . . .
H903 H 0.6971 0.3434 0.1523 0.046 Uiso 1 1 calc R . .
C904 C 0.7950(2) 0.4153(2) 0.17773(18) 0.0517(10) Uani 1 1 d . . .
H904 H 0.7908 0.4486 0.2174 0.062 Uiso 1 1 calc R . .
C905 C 0.8563(2) 0.4296(2) 0.1590(2) 0.0585(11) Uani 1 1 d . . .
H905 H 0.8942 0.4728 0.1856 0.070 Uiso 1 1 calc R . .
C200 C 0.9821(15) 0.0333(6) 0.838(2) 0.0154(5) Uani 0.144(4) 1 d PD A 2
C201 C 1.0167(9) -0.0501(7) 0.8332(13) 0.0179(6) Uani 0.144(4) 1 d PD A 2
C202 C 0.9815(9) -0.1322(7) 0.8382(12) 0.0209(6) Uani 0.144(4) 1 d PD A 2
H202 H 1.0015 -0.1879 0.8286 0.025 Uiso 0.144(4) 1 calc PR A 2
C203 C 0.9186(8) -0.1351(7) 0.8565(10) 0.0216(7) Uani 0.144(4) 1 d PD A 2
C204 C 0.8883(9) -0.0527(7) 0.8674(12) 0.0208(6) Uani 0.144(4) 1 d PD A 2
H204 H 0.8463 -0.0537 0.8819 0.025 Uiso 0.144(4) 1 calc PR A 2
C205 C 0.9176(8) 0.0320(7) 0.8576(11) 0.0174(6) Uani 0.144(4) 1 d PD A 2
C206 C 1.0891(8) -0.0567(9) 0.8178(9) 0.0203(6) Uani 0.144(4) 1 d PD A 2
H206 H 1.0936 0.0000 0.7915 0.024 Uiso 0.144(4) 1 calc PR A 2
C207 C 1.1598(10) -0.064(2) 0.8910(12) 0.0262(7) Uani 0.144(4) 1 d PD A 2
H20A H 1.2023 -0.0900 0.8815 0.039 Uiso 0.144(4) 1 calc PR A 2
H20B H 1.1482 -0.1028 0.9257 0.039 Uiso 0.144(4) 1 calc PR A 2
H20C H 1.1739 -0.0027 0.9125 0.039 Uiso 0.144(4) 1 calc PR A 2
C208 C 1.0920(11) -0.1395(12) 0.7710(9) 0.0267(7) Uani 0.144(4) 1 d PD A 2
H20D H 1.1313 -0.1298 0.7513 0.040 Uiso 0.144(4) 1 calc PR A 2
H20E H 1.0424 -0.1470 0.7299 0.040 Uiso 0.144(4) 1 calc PR A 2
H20F H 1.1040 -0.1945 0.8018 0.040 Uiso 0.144(4) 1 calc PR A 2
C209 C 0.8831(9) -0.2277(7) 0.8607(8) 0.0275(7) Uani 0.144(4) 1 d PD A 2
H209 H 0.9265 -0.2716 0.8734 0.033 Uiso 0.144(4) 1 calc PR A 2
C210 C 0.8585(19) -0.2351(14) 0.9231(12) 0.0701(18) Uani 0.144(4) 1 d PD A 2
H21A H 0.8277 -0.2903 0.9172 0.105 Uiso 0.144(4) 1 calc PR A 2
H21B H 0.8281 -0.1814 0.9237 0.105 Uiso 0.144(4) 1 calc PR A 2
H21C H 0.9034 -0.2384 0.9697 0.105 Uiso 0.144(4) 1 calc PR A 2
C211 C 0.8282(18) -0.260(2) 0.7905(10) 0.0611(15) Uani 0.144(4) 1 d PD A 2
H21D H 0.8130 -0.3227 0.7963 0.092 Uiso 0.144(4) 1 calc PR A 2
H21E H 0.8511 -0.2596 0.7537 0.092 Uiso 0.144(4) 1 calc PR A 2
H21F H 0.7832 -0.2206 0.7739 0.092 Uiso 0.144(4) 1 calc PR A 2
C212 C 0.8898(8) 0.1182(8) 0.8820(9) 0.0199(6) Uani 0.144(4) 1 d PD A 2
H212 H 0.9047 0.1713 0.8587 0.024 Uiso 0.144(4) 1 calc PR A 2
C213 C 0.9303(13) 0.1281(17) 0.9657(10) 0.0322(9) Uani 0.144(4) 1 d PD A 2
H21G H 0.9145 0.1852 0.9814 0.048 Uiso 0.144(4) 1 calc PR A 2
H21H H 0.9855 0.1289 0.9794 0.048 Uiso 0.144(4) 1 calc PR A 2
H21I H 0.9168 0.0765 0.9900 0.048 Uiso 0.144(4) 1 calc PR A 2
C214 C 0.8029(8) 0.1223(14) 0.8594(13) 0.0330(8) Uani 0.144(4) 1 d PD A 2
H21J H 0.7896 0.1786 0.8785 0.049 Uiso 0.144(4) 1 calc PR A 2
H21K H 0.7864 0.0695 0.8799 0.049 Uiso 0.144(4) 1 calc PR A 2
H21L H 0.7775 0.1214 0.8053 0.049 Uiso 0.144(4) 1 calc PR A 2

loop_
_atom_site_aniso_label
_atom_site_aniso_U_11
_atom_site_aniso_U_22
_atom_site_aniso_U_33
_atom_site_aniso_U_23
_atom_site_aniso_U_13
_atom_site_aniso_U_12
Sn1 0.01867(9) 0.02051(9) 0.01374(8) -0.00179(6) 0.00481(6) -0.00119(6)
P1 0.0180(3) 0.0164(3) 0.0151(3) -0.0005(2) 0.0044(2) -0.0014(2)
C1 0.0170(11) 0.0210(11) 0.0191(11) -0.0007(9) 0.0034(9) -0.0007(9)
C2 0.0258(13) 0.0230(12) 0.0184(12) -0.0034(10) 0.0007(10) 0.0008(10)
C3 0.0312(14) 0.0162(11) 0.0269(13) 0.0006(10) -0.0003(11) -0.0001(10)
C4 0.0226(12) 0.0237(12) 0.0216(12) 0.0046(10) 0.0015(10) -0.0013(10)
C5 0.0159(11) 0.0226(12) 0.0183(11) 0.0007(9) 0.0046(9) -0.0021(9)
C6 0.0153(11) 0.0283(12) 0.0158(11) 0.0026(9) 0.0043(9) 0.0011(9)
C7 0.0234(12) 0.0294(13) 0.0153(11) -0.0036(10) 0.0039(10) 0.0040(10)
C8 0.0239(12) 0.0222(12) 0.0206(12) -0.0011(10) 0.0055(10) 0.0029(10)
C9 0.0163(11) 0.0207(11) 0.0162(11) 0.0005(9) 0.0041(9) 0.0006(9)
C10 0.0127(10) 0.0216(11) 0.0173(11) 0.0009(9) 0.0034(9) -0.0011(9)
C11 0.0377(15) 0.0252(13) 0.0225(13) 0.0073(10) 0.0046(11) -0.0007(11)
C12 0.0303(14) 0.0298(13) 0.0201(12) 0.0057(10) 0.0074(11) 0.0002(11)
C13 0.0157(10) 0.0169(10) 0.0136(10) -0.0017(8) 0.0074(9) 0.0004(8)
C14 0.0182(11) 0.0148(10) 0.0165(11) -0.0016(8) 0.0089(9) 0.0007(8)
C15 0.0209(11) 0.0166(11) 0.0184(11) 0.0027(9) 0.0071(9) 0.0032(9)
C16 0.0152(11) 0.0214(11) 0.0183(11) -0.0011(9) 0.0031(9) 0.0012(9)
C17 0.0180(11) 0.0157(10) 0.0224(12) -0.0016(9) 0.0092(9) -0.0018(9)
C18 0.0177(11) 0.0160(10) 0.0150(10) -0.0003(8) 0.0092(9) 0.0016(8)
C34 0.0177(11) 0.0135(10) 0.0171(11) -0.0008(9) 0.0021(9) -0.0039(9)
C35 0.0230(12) 0.0201(11) 0.0153(11) -0.0011(9) 0.0023(9) -0.0065(9)
C36 0.0347(15) 0.0250(13) 0.0225(13) 0.0064(10) 0.0018(11) -0.0082(11)
C37 0.0324(14) 0.0174(12) 0.0341(15) 0.0064(11) -0.0025(12) -0.0015(11)
C38 0.0254(13) 0.0197(12) 0.0364(15) -0.0022(11) 0.0024(12) 0.0045(10)
C39 0.0180(11) 0.0173(11) 0.0242(12) -0.0027(9) 0.0029(10) -0.0015(9)
C40 0.0290(13) 0.0228(12) 0.0201(12) -0.0009(10) 0.0117(10) -0.0091(10)
C41 0.0251(13) 0.0267(13) 0.0300(14) 0.0009(11) 0.0062(11) -0.0029(11)
C42 0.0307(15) 0.0571(19) 0.0225(13) -0.0062(13) 0.0124(12) -0.0119(13)
C43 0.056(2) 0.0206(14) 0.0462(19) 0.0086(13) 0.0006(16) 0.0023(13)
C44 0.056(3) 0.0347(19) 0.146(5) 0.053(3) -0.033(3) -0.0170(18)
C45 0.0410(17) 0.0279(15) 0.0435(18) 0.0120(13) 0.0035(14) 0.0051(13)
C46 0.0289(14) 0.0231(12) 0.0359(15) -0.0061(11) 0.0176(12) 0.0007(10)
C47 0.0450(17) 0.0361(16) 0.0350(16) -0.0081(13) 0.0196(14) -0.0026(13)
C48 0.0334(17) 0.0502(19) 0.062(2) -0.0210(17) 0.0260(16) -0.0051(14)
C49 0.0193(11) 0.0199(11) 0.0180(11) 0.0029(9) 0.0046(9) 0.0016(9)
C50 0.0260(13) 0.0191(12) 0.0258(13) 0.0013(10) 0.0092(11) 0.0021(10)
C51 0.0218(12) 0.0244(12) 0.0252(12) -0.0010(10) 0.0096(10) -0.0011(10)
C52 0.0217(12) 0.0214(12) 0.0237(12) -0.0037(10) 0.0083(10) -0.0055(10)
C53 0.0283(14) 0.0261(13) 0.0329(14) 0.0025(11) 0.0114(12) -0.0057(11)
C54 0.0231(13) 0.0292(13) 0.0283(14) -0.0012(11) 0.0068(11) -0.0039(10)
C100 0.019(2) 0.0142(11) 0.0119(10) 0.0023(11) 0.0042(15) -0.0005(10)
C101 0.0217(18) 0.0170(11) 0.0133(11) 0.0009(9) 0.0050(13) 0.0006(11)
C102 0.0253(18) 0.0140(12) 0.0204(13) 0.0005(10) 0.0056(14) 0.0031(12)
C103 0.0268(18) 0.0167(13) 0.0179(13) 0.0007(11) 0.0051(12) -0.0027(12)
C104 0.0219(16) 0.0252(16) 0.0167(14) 0.0008(12) 0.0092(11) -0.0050(13)
C105 0.0191(14) 0.0185(14) 0.0128(11) 0.0022(11) 0.0044(10) 0.0014(11)
C106 0.0186(16) 0.0191(13) 0.0210(14) 0.0012(10) 0.0052(14) 0.0033(12)
C107 0.0245(19) 0.0253(13) 0.0241(18) 0.0007(14) 0.0046(14) 0.0058(17)
C108 0.0283(18) 0.0296(16) 0.0213(14) 0.0036(12) 0.0086(14) 0.0104(14)
C109 0.0333(18) 0.0176(14) 0.0336(16) -0.0003(12) 0.0153(14) -0.0024(12)
C110 0.157(5) 0.0236(19) 0.037(2) -0.0012(16) 0.046(3) -0.031(2)
C111 0.043(3) 0.029(2) 0.088(3) 0.014(2) 0.001(2) -0.013(2)
C112 0.0229(13) 0.0209(16) 0.0183(13) 0.0025(13) 0.0106(10) 0.0001(12)
C113 0.0466(19) 0.032(2) 0.0205(14) 0.0005(15) 0.0162(13) 0.0090(18)
C114 0.0237(15) 0.034(2) 0.043(2) 0.0031(17) 0.0154(14) 0.0052(15)
C900 0.0383(19) 0.050(2) 0.073(3) 0.035(2) 0.0126(18) 0.0039(16)
C901 0.064(2) 0.0335(16) 0.0406(18) 0.0165(14) 0.0207(17) 0.0136(15)
C902 0.0381(16) 0.0224(13) 0.0275(14) 0.0051(11) 0.0009(12) -0.0014(11)
C903 0.0447(18) 0.0261(14) 0.0374(16) 0.0105(12) 0.0090(14) 0.0091(13)
C904 0.081(3) 0.0243(15) 0.0305(16) 0.0018(12) 0.0003(17) 0.0030(16)
C905 0.055(2) 0.0358(18) 0.049(2) 0.0164(16) -0.0173(18) -0.0131(16)
C200 0.019(2) 0.0142(11) 0.0119(10) 0.0023(11) 0.0042(15) -0.0005(10)
C201 0.0217(18) 0.0170(11) 0.0133(11) 0.0009(9) 0.0050(13) 0.0006(11)
C202 0.0253(18) 0.0140(12) 0.0204(13) 0.0005(10) 0.0056(14) 0.0031(12)
C203 0.0268(18) 0.0167(13) 0.0179(13) 0.0007(11) 0.0051(12) -0.0027(12)
C204 0.0219(16) 0.0252(16) 0.0167(14) 0.0008(12) 0.0092(11) -0.0050(13)
C205 0.0191(14) 0.0185(14) 0.0128(11) 0.0022(11) 0.0044(10) 0.0014(11)
C206 0.0186(16) 0.0191(13) 0.0210(14) 0.0012(10) 0.0052(14) 0.0033(12)
C207 0.0245(19) 0.0253(13) 0.0241(18) 0.0007(14) 0.0046(14) 0.0058(17)
C208 0.0283(18) 0.0296(16) 0.0213(14) 0.0036(12) 0.0086(14) 0.0104(14)
C209 0.0333(18) 0.0176(14) 0.0336(16) -0.0003(12) 0.0153(14) -0.0024(12)
C210 0.157(5) 0.0236(19) 0.037(2) -0.0012(16) 0.046(3) -0.031(2)
C211 0.043(3) 0.029(2) 0.088(3) 0.014(2) 0.001(2) -0.013(2)
C212 0.0229(13) 0.0209(16) 0.0183(13) 0.0025(13) 0.0106(10) 0.0001(12)
C213 0.0466(19) 0.032(2) 0.0205(14) 0.0005(15) 0.0162(13) 0.0090(18)
C214 0.0237(15) 0.034(2) 0.043(2) 0.0031(17) 0.0154(14) 0.0052(15)

loop_
_atom_type_symbol
_atom_type_description
_atom_type_scat_dispersion_real
_atom_type_scat_dispersion_imag
_atom_type_scat_source
C C 0.0033 0.0016 'International Tables Vol C Tables 4.2.6.8 and 6.1.1.4'
H H 0.0000 0.0000 'International Tables Vol C Tables 4.2.6.8 and 6.1.1.4'
P P 0.1023 0.0942 'International Tables Vol C Tables 4.2.6.8 and 6.1.1.4'
Sn Sn -0.6537 1.4246 'International Tables Vol C Tables 4.2.6.8 and 6.1.1.4'

loop_
_geom_angle_atom_site_label_1
_geom_angle_atom_site_label_2
_geom_angle_atom_site_label_3
_geom_angle
C1 Sn1 C13 109.22(8)
C1 Sn1 P1 77.59(6)
C13 Sn1 P1 101.74(6)
C9 P1 C52 103.79(11)
C9 P1 C49 107.96(11)
C52 P1 C49 106.98(11)
C9 P1 Sn1 100.37(8)
C52 P1 Sn1 114.56(8)
C49 P1 Sn1 121.38(8)
C2 C1 C10 115.8(2)
C2 C1 Sn1 122.91(18)
C10 C1 Sn1 119.79(17)
C1 C2 C3 124.1(2)
C4 C3 C2 119.8(2)
C3 C4 C5 117.7(2)
C3 C4 C11 134.0(2)
C5 C4 C11 108.2(2)
C10 C5 C6 124.4(2)
C10 C5 C4 123.0(2)
C6 C5 C4 112.5(2)
C7 C6 C5 118.9(2)
C7 C6 C12 132.0(2)
C5 C6 C12 109.0(2)
C6 C7 C8 118.8(2)
C9 C8 C7 122.1(2)
C8 C9 C10 120.4(2)
C8 C9 P1 123.69(19)
C10 C9 P1 115.75(17)
C5 C10 C1 119.5(2)
C5 C10 C9 115.3(2)
C1 C10 C9 125.1(2)
C4 C11 C12 104.8(2)
C6 C12 C11 105.0(2)
C18 C13 C14 116.8(2)
C18 C13 Sn1 119.60(16)
C14 C13 Sn1 120.65(15)
C15 C14 C13 120.1(2)
C15 C14 C100 113.9(3)
C13 C14 C100 126.0(3)
C15 C14 C200 117.8(15)
C13 C14 C200 120.8(14)
C16 C15 C14 121.8(2)
C17 C16 C15 118.8(2)
C16 C17 C18 120.7(2)
C17 C18 C13 121.5(2)
C17 C18 C34 113.32(19)
C13 C18 C34 124.6(2)
C39 C34 C35 119.5(2)
C39 C34 C18 117.6(2)
C35 C34 C18 122.3(2)
C36 C35 C34 118.5(2)
C36 C35 C40 119.7(2)
C34 C35 C40 121.7(2)
C37 C36 C35 122.6(3)
C38 C37 C36 118.1(2)
C38 C37 C43 119.4(3)
C36 C37 C43 122.5(3)
C37 C38 C39 121.6(3)
C38 C39 C34 119.7(2)
C38 C39 C46 118.1(2)
C34 C39 C46 122.2(2)
C35 C40 C41 110.5(2)
C35 C40 C42 112.5(2)
C41 C40 C42 109.9(2)
C44 C43 C45 114.3(3)
C44 C43 C37 113.4(3)
C45 C43 C37 112.4(3)
C47 C46 C39 111.7(2)
C47 C46 C48 110.8(2)
C39 C46 C48 111.5(2)
C50 C49 C51 111.3(2)
C50 C49 P1 114.81(17)
C51 C49 P1 108.86(16)
C53 C52 C54 112.2(2)
C53 C52 P1 110.80(17)
C54 C52 P1 109.07(17)
C101 C100 C105 118.9(2)
C101 C100 C14 120.7(2)
C105 C100 C14 119.9(2)
C102 C101 C100 119.4(3)
C102 C101 C106 116.9(2)
C100 C101 C106 123.3(2)
C103 C102 C101 122.4(3)
C102 C103 C104 117.9(2)
C102 C103 C109 119.7(3)
C104 C103 C109 122.3(3)
C103 C104 C105 122.2(3)
C104 C105 C100 119.0(2)
C104 C105 C112 118.8(2)
C100 C105 C112 121.7(2)
C101 C106 C108 114.3(3)
C101 C106 C107 110.1(2)
C108 C106 C107 106.5(2)
C111 C109 C110 113.4(4)
C111 C109 C103 113.8(3)
C110 C109 C103 112.3(3)
C105 C112 C113 109.0(2)
C105 C112 C114 113.8(3)
C113 C112 C114 109.7(2)
C905 C900 C901 119.5(4)
C902 C901 C900 119.8(3)
C901 C902 C903 120.4(3)
C902 C903 C904 119.7(3)
C905 C904 C903 120.4(3)
C900 C905 C904 120.1(3)
C201 C200 C205 119.0(4)
C201 C200 C14 115.9(7)
C205 C200 C14 123.9(7)
C202 C201 C200 119.3(4)
C202 C201 C206 117.0(4)
C200 C201 C206 123.6(4)
C203 C202 C201 122.2(4)
C202 C203 C204 118.0(4)
C202 C203 C209 119.1(5)
C204 C203 C209 122.8(5)
C203 C204 C205 122.3(4)
C204 C205 C200 118.7(4)
C204 C205 C212 119.0(5)
C200 C205 C212 121.2(5)
C201 C206 C208 114.5(5)
C201 C206 C207 110.3(5)
C208 C206 C207 106.5(5)
C211 C209 C210 114.8(6)
C211 C209 C203 114.3(5)
C210 C209 C203 113.5(5)
C205 C212 C213 109.1(5)
C205 C212 C214 114.3(5)
C213 C212 C214 109.9(5)

loop_
_geom_bond_atom_site_label_1
_geom_bond_atom_site_label_2
_geom_bond_distance
Sn1 C1 2.238(2)
Sn1 C13 2.269(2)
Sn1 P1 2.6362(6)
P1 C9 1.807(2)
P1 C52 1.837(2)
P1 C49 1.838(2)
C1 C2 1.387(3)
C1 C10 1.426(3)
C2 C3 1.419(4)
C3 C4 1.360(4)
C4 C5 1.411(4)
C4 C11 1.524(3)
C5 C10 1.403(3)
C5 C6 1.404(3)
C6 C7 1.368(4)
C6 C12 1.511(3)
C7 C8 1.419(3)
C8 C9 1.381(3)
C9 C10 1.429(3)
C11 C12 1.552(4)
C13 C18 1.413(3)
C13 C14 1.430(3)
C14 C15 1.395(3)
C14 C100 1.517(3)
C14 C200 1.542(11)
C15 C16 1.390(3)
C16 C17 1.382(3)
C17 C18 1.402(3)
C18 C34 1.512(3)
C34 C39 1.404(3)
C34 C35 1.405(3)
C35 C36 1.404(3)
C35 C40 1.517(4)
C36 C37 1.385(4)
C37 C38 1.380(4)
C37 C43 1.532(4)
C38 C39 1.403(3)
C39 C46 1.524(4)
C40 C41 1.530(3)
C40 C42 1.535(4)
C43 C44 1.455(6)
C43 C45 1.502(4)
C46 C47 1.523(4)
C46 C48 1.531(4)
C49 C50 1.530(3)
C49 C51 1.535(3)
C52 C53 1.525(4)
C52 C54 1.533(4)
C100 C101 1.414(4)
C100 C105 1.418(4)
C101 C102 1.400(4)
C101 C106 1.532(4)
C102 C103 1.380(4)
C103 C104 1.392(4)
C103 C109 1.534(4)
C104 C105 1.404(4)
C105 C112 1.520(4)
C106 C108 1.537(4)
C106 C107 1.544(4)
C109 C111 1.454(5)
C109 C110 1.493(5)
C112 C113 1.527(4)
C112 C114 1.541(4)
C900 C905 1.370(6)
C900 C901 1.405(5)
C901 C902 1.362(5)
C902 C903 1.376(4)
C903 C904 1.378(5)
C904 C905 1.373(6)
C200 C201 1.412(5)
C200 C205 1.420(5)
C201 C202 1.401(5)
C201 C206 1.530(5)
C202 C203 1.382(6)
C203 C204 1.390(6)
C203 C209 1.532(5)
C204 C205 1.405(5)
C205 C212 1.519(6)
C206 C208 1.537(6)
C206 C207 1.543(6)
C209 C211 1.449(7)
C209 C210 1.479(7)
C212 C213 1.526(6)
C212 C214 1.539(6)
